data_7126110
loop_
_publ_author_name
'Wu, Ju'
'Abou-Hamdan, Hussein'
'Guillot, R\'egis'
'Kouklovsky, Cyrille'
'Vincent, Guillaume'

_publ_section_title
;
 Electrochemical synthesis of 3a-bromofuranoindolines and
 3a-bromopyrroloindolines mediated by MgBr<sub>2</sub>.
;
_journal_issue 11
_journal_name_full 'Chemical communications (Cambridge, England)'
_journal_page_first 1713
_journal_page_last 1716
_journal_paper_doi 10.1039/c9cc09276e
_journal_volume 56
_journal_year 2020
_chemical_absolute_configuration ad
_chemical_formula_moiety 'C26 H25 Br N2 O6 S2 '
_chemical_formula_sum 'C26 H25 Br N2 O6 S2'
_chemical_formula_weight 605.51
_space_group_crystal_system monoclinic
_space_group_IT_number 4
_space_group_name_Hall 'P 2yb'
_space_group_name_H-M_alt 'P 1 21 1'
_atom_sites_solution_hydrogens geom
_audit_creation_method SHELXL-2018/3
_audit_update_record
;
2019-04-17 deposited with the CCDC.	2020-01-07 downloaded from the CCDC.
;
_cell_angle_alpha 90
_cell_angle_beta 93.761(4)
_cell_angle_gamma 90
_cell_formula_units_Z 2
_cell_length_a 8.6142(9)
_cell_length_b 15.2562(15)
_cell_length_c 10.0113(10)
_cell_measurement_reflns_used 9891
_cell_measurement_temperature 100(1)
_cell_measurement_theta_max 66.72
_cell_measurement_theta_min 5.15
_cell_volume 1312.9(2)
_computing_structure_refinement 'SHELXL-2018/3 (Sheldrick, 2018)'
_diffrn_ambient_temperature 100(2)
_diffrn_measured_fraction_theta_full 0.985
_diffrn_measured_fraction_theta_max 0.985
_diffrn_measurement_device_type 'Bruker VENTURE PHOTON100 CMOS'
_diffrn_measurement_method '\f and \w scans'
_diffrn_radiation_probe x-ray
_diffrn_radiation_type CuK\a
_diffrn_radiation_wavelength 1.54178
_diffrn_reflns_av_R_equivalents 0.0358
_diffrn_reflns_av_unetI/netI 0.0385
_diffrn_reflns_Laue_measured_fraction_full 0.985
_diffrn_reflns_Laue_measured_fraction_max 0.985
_diffrn_reflns_limit_h_max 10
_diffrn_reflns_limit_h_min -10
_diffrn_reflns_limit_k_max 18
_diffrn_reflns_limit_k_min -18
_diffrn_reflns_limit_l_max 11
_diffrn_reflns_limit_l_min -10
_diffrn_reflns_number 14066
_diffrn_reflns_point_group_measured_fraction_full 0.973
_diffrn_reflns_point_group_measured_fraction_max 0.973
_diffrn_reflns_theta_full 66.959
_diffrn_reflns_theta_max 66.959
_diffrn_reflns_theta_min 4.426
_exptl_absorpt_coefficient_mu 4.001
_exptl_absorpt_correction_T_max 0.8816
_exptl_absorpt_correction_T_min 0.6673
_exptl_absorpt_correction_type multi-scan
_exptl_absorpt_process_details 'apex3 Bruker'
_exptl_crystal_colour colorless
_exptl_crystal_density_diffrn 1.532
_exptl_crystal_description plate
_exptl_crystal_F_000 620
_exptl_crystal_size_max 0.130
_exptl_crystal_size_mid 0.090
_exptl_crystal_size_min 0.025
_refine_diff_density_max 0.398
_refine_diff_density_min -0.235
_refine_diff_density_rms 0.054
_refine_ls_abs_structure_details
;
 Flack x determined using 2068 quotients [(I+)-(I-)]/[(I+)+(I-)]
 (Parsons, Flack and Wagner, Acta Cryst. B69 (2013) 249-259).
;
_refine_ls_abs_structure_Flack 0.027(6)
_refine_ls_extinction_method none
_refine_ls_goodness_of_fit_ref 1.036
_refine_ls_hydrogen_treatment constr
_refine_ls_matrix_type full
_refine_ls_number_parameters 337
_refine_ls_number_reflns 4552
_refine_ls_number_restraints 1
_refine_ls_restrained_S_all 1.036
_refine_ls_R_factor_all 0.0232
_refine_ls_R_factor_gt 0.0227
_refine_ls_shift/su_max 0.001
_refine_ls_shift/su_mean 0.000
_refine_ls_structure_factor_coef Fsqd
_refine_ls_weighting_details 'w=1/[\s^2^(Fo^2^)+(0.0321P)^2^] where P=(Fo^2^+2Fc^2^)/3'
_refine_ls_weighting_scheme calc
_refine_ls_wR_factor_gt 0.0559
_refine_ls_wR_factor_ref 0.0562
_reflns_Friedel_coverage 0.897
_reflns_Friedel_fraction_full 0.961
_reflns_Friedel_fraction_max 0.961
_reflns_number_gt 4467
_reflns_number_total 4552
_reflns_threshold_expression 'I > 2\s(I)'
_cod_data_source_file c9cc09276e2.cif
_cod_data_source_block 8k
_cod_original_sg_symbol_H-M 'P 21'
_cod_database_code 7126110
_shelx_space_group_comment
;
The symmetry employed for this shelxl refinement is uniquely defined
by the following loop, which should always be used as a source of
symmetry information in preference to the above space-group names.
They are only intended as comments.
;
_shelx_estimated_absorpt_t_min 0.631
_shelx_estimated_absorpt_t_max 0.909

loop_
_space_group_symop_operation_xyz
'x, y, z'
'-x, y+1/2, -z'

loop_
_atom_site_label
_atom_site_type_symbol
_atom_site_fract_x
_atom_site_fract_y
_atom_site_fract_z
_atom_site_U_iso_or_equiv
_atom_site_adp_type
_atom_site_occupancy
_atom_site_site_symmetry_order
_atom_site_calc_flag
_atom_site_refinement_flags_posn
_atom_site_refinement_flags_adp
_atom_site_refinement_flags_occupancy
_atom_site_disorder_assembly
_atom_site_disorder_group
C1 C 0.9736(5) 0.1647(2) 1.1070(4) 0.0333(8) Uani 1 1 d . . . . .
H1A H 0.886603 0.128608 1.133389 0.050 Uiso 1 1 calc R U . . .
H1B H 1.020235 0.195481 1.185693 0.050 Uiso 1 1 calc R U . . .
H1C H 1.051928 0.127186 1.069240 0.050 Uiso 1 1 calc R U . . .
C2 C 0.9148(3) 0.2310(3) 1.0032(3) 0.0220(6) Uani 1 1 d . . . . .
C3 C 0.9107(4) 0.3201(2) 1.0332(3) 0.0223(7) Uani 1 1 d . . . . .
H3 H 0.942469 0.339568 1.120882 0.027 Uiso 1 1 calc R U . . .
C4 C 0.8608(4) 0.3808(2) 0.9366(3) 0.0196(6) Uani 1 1 d . . . . .
H4 H 0.858303 0.441434 0.957848 0.023 Uiso 1 1 calc R U . . .
C5 C 0.8144(3) 0.3521(2) 0.8083(3) 0.0154(6) Uani 1 1 d . . . . .
C6 C 0.8149(4) 0.2635(2) 0.7763(3) 0.0197(7) Uani 1 1 d . . . . .
H6 H 0.781940 0.244312 0.688760 0.024 Uiso 1 1 calc R U . . .
C7 C 0.8642(4) 0.2038(2) 0.8738(4) 0.0229(7) Uani 1 1 d . . . . .
H7 H 0.863839 0.143064 0.852708 0.028 Uiso 1 1 calc R U . . .
C8 C 0.4901(6) 0.8334(3) 0.8193(4) 0.0400(10) Uani 1 1 d . . . . .
H8A H 0.409614 0.877770 0.799318 0.060 Uiso 1 1 calc R U . . .
H8B H 0.593078 0.860409 0.815982 0.060 Uiso 1 1 calc R U . . .
H8C H 0.478751 0.809323 0.908811 0.060 Uiso 1 1 calc R U . . .
C9 C 0.4732(5) 0.7608(2) 0.7172(4) 0.0279(8) Uani 1 1 d . . . . .
C10 C 0.3263(4) 0.7346(3) 0.6637(3) 0.0261(6) Uani 1 1 d . . . . .
H10 H 0.236135 0.764042 0.690115 0.031 Uiso 1 1 calc R U . . .
C11 C 0.3106(4) 0.6660(2) 0.5725(3) 0.0215(7) Uani 1 1 d . . . . .
H11 H 0.210893 0.649197 0.534985 0.026 Uiso 1 1 calc R U . . .
C12 C 0.4431(4) 0.62253(19) 0.5373(3) 0.0178(6) Uani 1 1 d . . . . .
C13 C 0.5904(4) 0.6492(2) 0.5859(3) 0.0223(7) Uani 1 1 d . . . . .
H13 H 0.680555 0.620465 0.557948 0.027 Uiso 1 1 calc R U . . .
C14 C 0.6037(4) 0.7183(2) 0.6756(4) 0.0270(8) Uani 1 1 d . . . . .
H14 H 0.704082 0.736775 0.709211 0.032 Uiso 1 1 calc R U . . .
C15 C 0.5013(4) 0.4703(2) 0.7958(3) 0.0154(6) Uani 1 1 d . . . . .
C16 C 0.5467(4) 0.5341(2) 0.8896(3) 0.0220(6) Uani 1 1 d . . . . .
H16 H 0.637516 0.568456 0.881258 0.026 Uiso 1 1 calc R U . . .
C17 C 0.4525(4) 0.5452(2) 0.9966(3) 0.0269(8) Uani 1 1 d . . . . .
H17 H 0.480445 0.587578 1.063468 0.032 Uiso 1 1 calc R U . . .
C18 C 0.3184(4) 0.4955(2) 1.0072(3) 0.0272(8) Uani 1 1 d . . . . .
H18 H 0.256597 0.504364 1.081244 0.033 Uiso 1 1 calc R U . . .
C19 C 0.2737(4) 0.4334(2) 0.9116(3) 0.0215(7) Uani 1 1 d . . . . .
H19 H 0.181223 0.400200 0.918285 0.026 Uiso 1 1 calc R U . . .
C20 C 0.3673(3) 0.42069(19) 0.8058(3) 0.0145(6) Uani 1 1 d . . . . .
C21 C 0.3463(3) 0.35849(19) 0.6909(3) 0.0140(6) Uani 1 1 d . . . . .
C22 C 0.1890(3) 0.3592(2) 0.6125(3) 0.0171(6) Uani 1 1 d . . . . .
H22A H 0.102654 0.359113 0.672977 0.021 Uiso 1 1 calc R U . . .
H22B H 0.177545 0.308370 0.551187 0.021 Uiso 1 1 calc R U . . .
C23 C 0.1949(3) 0.4453(2) 0.5349(3) 0.0157(6) Uani 1 1 d . . . . .
H23 H 0.168252 0.496029 0.592283 0.019 Uiso 1 1 calc R U . . .
C24 C 0.4639(3) 0.39410(19) 0.5938(3) 0.0137(6) Uani 1 1 d . . . . .
H24 H 0.515790 0.346218 0.545096 0.016 Uiso 1 1 calc R U . . .
C25 C 0.0872(3) 0.4420(2) 0.4064(3) 0.0175(6) Uani 1 1 d . . . . .
C26 C -0.1053(4) 0.5163(3) 0.2766(4) 0.0257(7) Uani 1 1 d . . . . .
H26A H -0.176907 0.466322 0.274358 0.039 Uiso 1 1 calc R U . . .
H26B H -0.042926 0.514220 0.198302 0.039 Uiso 1 1 calc R U . . .
H26C H -0.165064 0.571007 0.275474 0.039 Uiso 1 1 calc R U . . .
N1 N 0.5756(3) 0.44727(16) 0.6774(2) 0.0150(5) Uani 1 1 d . . . . .
N2 N 0.3597(3) 0.44865(16) 0.5031(2) 0.0148(5) Uani 1 1 d . . . . .
O1 O 0.7936(3) 0.38986(15) 0.5550(2) 0.0204(5) Uani 1 1 d . . . . .
O2 O 0.8382(3) 0.51000(14) 0.7214(2) 0.0225(5) Uani 1 1 d . . . . .
O3 O 0.5757(3) 0.51129(15) 0.3846(2) 0.0225(5) Uani 1 1 d . . . . .
O4 O 0.3027(3) 0.55583(15) 0.3244(2) 0.0207(5) Uani 1 1 d . . . . .
O5 O 0.0866(3) 0.38330(16) 0.3274(2) 0.0252(5) Uani 1 1 d . . . . .
O6 O -0.0041(3) 0.51247(14) 0.3968(2) 0.0193(5) Uani 1 1 d . . . . .
S1 S 0.76564(8) 0.42897(5) 0.68070(7) 0.01548(16) Uani 1 1 d . . . . .
S2 S 0.42478(8) 0.53416(5) 0.42342(7) 0.01568(16) Uani 1 1 d . . . . .
Br Br 0.39918(3) 0.23874(2) 0.75354(3) 0.01948(9) Uani 1 1 d . . . . .

loop_
_atom_site_aniso_label
_atom_site_aniso_U_11
_atom_site_aniso_U_22
_atom_site_aniso_U_33
_atom_site_aniso_U_23
_atom_site_aniso_U_13
_atom_site_aniso_U_12
C1 0.038(2) 0.0270(18) 0.033(2) 0.0057(16) -0.0141(16) 0.0026(16)
C2 0.0188(14) 0.0246(15) 0.0220(15) 0.0027(15) -0.0039(12) -0.0012(15)
C3 0.0238(16) 0.0256(16) 0.0167(16) -0.0019(13) -0.0051(13) -0.0016(13)
C4 0.0195(14) 0.0196(15) 0.0192(17) -0.0015(12) -0.0019(12) -0.0003(12)
C5 0.0111(12) 0.0179(14) 0.0169(15) 0.0012(12) -0.0020(11) -0.0024(11)
C6 0.0184(14) 0.0228(16) 0.0176(16) -0.0035(11) -0.0022(12) -0.0002(11)
C7 0.0210(16) 0.0192(13) 0.0280(18) -0.0024(13) -0.0029(14) 0.0004(12)
C8 0.066(3) 0.0260(18) 0.027(2) -0.0034(16) -0.0065(19) -0.0028(18)
C9 0.048(2) 0.0164(16) 0.0185(17) 0.0036(12) -0.0031(15) -0.0014(13)
C10 0.0388(17) 0.0190(13) 0.0207(15) 0.0002(16) 0.0047(13) 0.0043(17)
C11 0.0264(16) 0.0210(15) 0.0172(16) 0.0025(12) 0.0013(13) -0.0005(13)
C12 0.0254(16) 0.0159(13) 0.0118(15) 0.0047(11) -0.0013(12) -0.0027(12)
C13 0.0243(16) 0.0205(15) 0.0215(17) 0.0066(13) -0.0036(13) -0.0018(13)
C14 0.0364(19) 0.0196(18) 0.0232(17) 0.0071(12) -0.0128(15) -0.0081(13)
C15 0.0179(14) 0.0163(13) 0.0117(15) 0.0004(11) -0.0023(11) 0.0060(11)
C16 0.0282(16) 0.0198(14) 0.0172(16) -0.0045(13) -0.0059(13) 0.0028(13)
C17 0.041(2) 0.0230(16) 0.0155(16) -0.0082(13) -0.0057(14) 0.0084(14)
C18 0.0324(18) 0.0363(19) 0.0131(16) -0.0024(14) 0.0021(14) 0.0164(16)
C19 0.0216(15) 0.0279(16) 0.0149(15) 0.0043(13) 0.0019(12) 0.0070(13)
C20 0.0167(14) 0.0167(14) 0.0096(14) 0.0021(11) -0.0018(11) 0.0054(11)
C21 0.0157(14) 0.0146(13) 0.0117(14) 0.0028(11) -0.0006(11) 0.0021(11)
C22 0.0145(13) 0.0200(14) 0.0167(15) -0.0013(12) 0.0003(11) -0.0016(11)
C23 0.0146(14) 0.0191(14) 0.0133(14) -0.0023(12) -0.0006(11) 0.0007(11)
C24 0.0139(13) 0.0154(13) 0.0113(14) -0.0002(11) -0.0022(11) -0.0015(11)
C25 0.0149(13) 0.0201(15) 0.0171(15) 0.0001(13) -0.0006(11) -0.0004(12)
C26 0.0166(15) 0.0367(19) 0.0233(17) 0.0075(15) -0.0023(13) 0.0047(13)
N1 0.0148(12) 0.0193(12) 0.0106(12) -0.0019(10) -0.0008(9) -0.0017(10)
N2 0.0162(12) 0.0179(12) 0.0101(12) 0.0018(10) -0.0011(9) 0.0000(10)
O1 0.0165(10) 0.0290(11) 0.0160(11) 0.0016(9) 0.0029(8) 0.0017(9)
O2 0.0189(11) 0.0203(11) 0.0274(13) 0.0039(9) -0.0053(10) -0.0059(9)
O3 0.0219(11) 0.0274(12) 0.0187(12) 0.0021(9) 0.0062(9) -0.0010(9)
O4 0.0251(12) 0.0270(12) 0.0096(10) 0.0029(8) -0.0012(9) 0.0004(10)
O5 0.0256(11) 0.0275(12) 0.0212(13) -0.0065(10) -0.0078(10) 0.0039(10)
O6 0.0173(10) 0.0246(11) 0.0159(11) 0.0024(8) 0.0003(9) 0.0033(8)
S1 0.0116(3) 0.0193(3) 0.0152(4) 0.0020(3) -0.0013(3) -0.0019(3)
S2 0.0178(3) 0.0195(3) 0.0097(3) 0.0015(3) 0.0009(3) -0.0008(3)
Br 0.02128(15) 0.01591(14) 0.02117(16) 0.00271(13) 0.00071(11) 0.00105(13)

loop_
_atom_type_symbol
_atom_type_description
_atom_type_scat_dispersion_real
_atom_type_scat_dispersion_imag
_atom_type_scat_source
C C 0.0181 0.0096 'International Tables Vol C Tables 4.2.6.8 and 6.1.1.4'
H H 0.0000 0.0000 'International Tables Vol C Tables 4.2.6.8 and 6.1.1.4'
N N 0.0311 0.0189 'International Tables Vol C Tables 4.2.6.8 and 6.1.1.4'
O O 0.0492 0.0322 'International Tables Vol C Tables 4.2.6.8 and 6.1.1.4'
S S 0.3331 0.5567 'International Tables Vol C Tables 4.2.6.8 and 6.1.1.4'
Br Br -0.6763 1.2805 'International Tables Vol C Tables 4.2.6.8 and 6.1.1.4'

loop_
_geom_angle_atom_site_label_1
_geom_angle_atom_site_label_2
_geom_angle_atom_site_label_3
_geom_angle
_geom_angle_site_symmetry_1
_geom_angle_site_symmetry_3
_geom_angle_publ_flag
C2 C1 H1A 109.5 . . ?
C2 C1 H1B 109.5 . . ?
H1A C1 H1B 109.5 . . ?
C2 C1 H1C 109.5 . . ?
H1A C1 H1C 109.5 . . ?
H1B C1 H1C 109.5 . . ?
C3 C2 C7 118.5(3) . . ?
C3 C2 C1 121.1(3) . . ?
C7 C2 C1 120.4(4) . . ?
C4 C3 C2 120.8(3) . . ?
C4 C3 H3 119.6 . . ?
C2 C3 H3 119.6 . . ?
C3 C4 C5 119.4(3) . . ?
C3 C4 H4 120.3 . . ?
C5 C4 H4 120.3 . . ?
C6 C5 C4 120.9(3) . . ?
C6 C5 S1 119.0(3) . . ?
C4 C5 S1 120.0(2) . . ?
C7 C6 C5 119.0(3) . . ?
C7 C6 H6 120.5 . . ?
C5 C6 H6 120.5 . . ?
C6 C7 C2 121.3(3) . . ?
C6 C7 H7 119.3 . . ?
C2 C7 H7 119.3 . . ?
C9 C8 H8A 109.5 . . ?
C9 C8 H8B 109.5 . . ?
H8A C8 H8B 109.5 . . ?
C9 C8 H8C 109.5 . . ?
H8A C8 H8C 109.5 . . ?
H8B C8 H8C 109.5 . . ?
C14 C9 C10 118.8(3) . . ?
C14 C9 C8 120.3(4) . . ?
C10 C9 C8 121.0(4) . . ?
C11 C10 C9 120.9(3) . . ?
C11 C10 H10 119.6 . . ?
C9 C10 H10 119.6 . . ?
C12 C11 C10 118.8(3) . . ?
C12 C11 H11 120.6 . . ?
C10 C11 H11 120.6 . . ?
C11 C12 C13 121.3(3) . . ?
C11 C12 S2 119.3(2) . . ?
C13 C12 S2 119.4(3) . . ?
C14 C13 C12 119.0(3) . . ?
C14 C13 H13 120.5 . . ?
C12 C13 H13 120.5 . . ?
C13 C14 C9 121.1(3) . . ?
C13 C14 H14 119.4 . . ?
C9 C14 H14 119.4 . . ?
C20 C15 C16 122.1(3) . . ?
C20 C15 N1 110.2(3) . . ?
C16 C15 N1 127.7(3) . . ?
C15 C16 C17 116.8(3) . . ?
C15 C16 H16 121.6 . . ?
C17 C16 H16 121.6 . . ?
C18 C17 C16 121.3(3) . . ?
C18 C17 H17 119.4 . . ?
C16 C17 H17 119.4 . . ?
C19 C18 C17 121.0(3) . . ?
C19 C18 H18 119.5 . . ?
C17 C18 H18 119.5 . . ?
C18 C19 C20 118.4(3) . . ?
C18 C19 H19 120.8 . . ?
C20 C19 H19 120.8 . . ?
C19 C20 C15 120.5(3) . . ?
C19 C20 C21 129.1(3) . . ?
C15 C20 C21 110.5(3) . . ?
C20 C21 C22 116.9(2) . . ?
C20 C21 C24 102.1(2) . . ?
C22 C21 C24 105.7(2) . . ?
C20 C21 Br 109.23(19) . . ?
C22 C21 Br 110.5(2) . . ?
C24 C21 Br 112.16(19) . . ?
C21 C22 C23 102.2(2) . . ?
C21 C22 H22A 111.3 . . ?
C23 C22 H22A 111.3 . . ?
C21 C22 H22B 111.3 . . ?
C23 C22 H22B 111.3 . . ?
H22A C22 H22B 109.2 . . ?
N2 C23 C22 101.8(2) . . ?
N2 C23 C25 110.9(2) . . ?
C22 C23 C25 111.1(2) . . ?
N2 C23 H23 110.9 . . ?
C22 C23 H23 110.9 . . ?
C25 C23 H23 110.9 . . ?
N1 C24 N2 112.5(2) . . ?
N1 C24 C21 105.4(2) . . ?
N2 C24 C21 100.7(2) . . ?
N1 C24 H24 112.5 . . ?
N2 C24 H24 112.5 . . ?
C21 C24 H24 112.5 . . ?
O5 C25 O6 125.4(3) . . ?
O5 C25 C23 123.7(3) . . ?
O6 C25 C23 110.9(2) . . ?
O6 C26 H26A 109.5 . . ?
O6 C26 H26B 109.5 . . ?
H26A C26 H26B 109.5 . . ?
O6 C26 H26C 109.5 . . ?
H26A C26 H26C 109.5 . . ?
H26B C26 H26C 109.5 . . ?
C15 N1 C24 107.2(2) . . ?
C15 N1 S1 121.4(2) . . ?
C24 N1 S1 121.7(2) . . ?
C23 N2 C24 113.5(2) . . ?
C23 N2 S2 119.7(2) . . ?
C24 N2 S2 121.8(2) . . ?
C25 O6 C26 114.6(3) . . ?
O1 S1 O2 121.07(14) . . ?
O1 S1 N1 106.01(13) . . ?
O2 S1 N1 105.79(13) . . ?
O1 S1 C5 108.32(14) . . ?
O2 S1 C5 106.82(14) . . ?
N1 S1 C5 108.30(13) . . ?
O3 S2 O4 120.56(14) . . ?
O3 S2 N2 106.50(13) . . ?
O4 S2 N2 105.04(13) . . ?
O3 S2 C12 108.56(15) . . ?
O4 S2 C12 107.48(14) . . ?
N2 S2 C12 108.14(14) . . ?

loop_
_geom_bond_atom_site_label_1
_geom_bond_atom_site_label_2
_geom_bond_distance
_geom_bond_site_symmetry_2
_geom_bond_publ_flag
C1 C2 1.513(5) . ?
C1 H1A 0.9800 . ?
C1 H1B 0.9800 . ?
C1 H1C 0.9800 . ?
C2 C3 1.393(5) . ?
C2 C7 1.402(5) . ?
C3 C4 1.386(5) . ?
C3 H3 0.9500 . ?
C4 C5 1.391(5) . ?
C4 H4 0.9500 . ?
C5 C6 1.388(5) . ?
C5 S1 1.764(3) . ?
C6 C7 1.382(5) . ?
C6 H6 0.9500 . ?
C7 H7 0.9500 . ?
C8 C9 1.508(5) . ?
C8 H8A 0.9800 . ?
C8 H8B 0.9800 . ?
C8 H8C 0.9800 . ?
C9 C14 1.386(6) . ?
C9 C10 1.400(5) . ?
C10 C11 1.390(5) . ?
C10 H10 0.9500 . ?
C11 C12 1.385(5) . ?
C11 H11 0.9500 . ?
C12 C13 1.389(5) . ?
C12 S2 1.766(3) . ?
C13 C14 1.384(5) . ?
C13 H13 0.9500 . ?
C14 H14 0.9500 . ?
C15 C20 1.389(4) . ?
C15 C16 1.391(5) . ?
C15 N1 1.428(4) . ?
C16 C17 1.396(5) . ?
C16 H16 0.9500 . ?
C17 C18 1.392(6) . ?
C17 H17 0.9500 . ?
C18 C19 1.384(5) . ?
C18 H18 0.9500 . ?
C19 C20 1.386(4) . ?
C19 H19 0.9500 . ?
C20 C21 1.493(4) . ?
C21 C22 1.521(4) . ?
C21 C24 1.548(4) . ?
C21 Br 1.975(3) . ?
C22 C23 1.527(4) . ?
C22 H22A 0.9900 . ?
C22 H22B 0.9900 . ?
C23 N2 1.476(4) . ?
C23 C25 1.537(4) . ?
C23 H23 1.0000 . ?
C24 N1 1.476(4) . ?
C24 N2 1.489(4) . ?
C24 H24 1.0000 . ?
C25 O5 1.195(4) . ?
C25 O6 1.332(4) . ?
C26 O6 1.440(4) . ?
C26 H26A 0.9800 . ?
C26 H26B 0.9800 . ?
C26 H26C 0.9800 . ?
N1 S1 1.659(2) . ?
N2 S2 1.646(3) . ?
O1 S1 1.427(2) . ?
O2 S1 1.432(2) . ?
O3 S2 1.424(2) . ?
O4 S2 1.436(2) . ?
